data_2204456
loop_
_publ_author_name
'Fu, Ai-Yun'
'Wang, Da-Qi'
'Yu, Tao'

_publ_section_title
;
 Tris(ethylenediamine-\k^2^<i>N,N</i>')zinc(II)
 bis[2,3-dimercaptobutenedinitrile(2--)-\k^2^<i>S,S</i>']zincate(II)
;
_journal_issue 11
_journal_name_full 'Acta Crystallographica Section E'
_journal_page_first m1736
_journal_page_last m1737
_journal_paper_doi 10.1107/S160053680402714X
_journal_volume 60
_journal_year 2004
_chemical_formula_iupac '[Zn (C2 H8 N2)3] [Zn (C4 N2 S2)2]'
_chemical_formula_moiety 'C6 H24 N6 Zn 2+, C8 N4 S4 Zn 2-'
_chemical_formula_sum 'C14 H24 N10 S4 Zn2'
_chemical_formula_weight 591.41
_chemical_name_systematic
;
Tris(ethylenediamine-\k^2^N,N')zinc(II)
bis[2,3-dimercaptobutenedinitrile(2-)-\k^2^S,S']zincate(II)
;
_space_group_IT_number 60
_symmetry_cell_setting orthorhombic
_symmetry_space_group_name_Hall '-P 2n 2ab'
_symmetry_space_group_name_H-M 'P b c n'
_atom_sites_solution_hydrogens geom
_atom_sites_solution_primary direct
_atom_sites_solution_secondary difmap
_audit_creation_method SHELXL-97
_cell_angle_alpha 90.00
_cell_angle_beta 90.00
_cell_angle_gamma 90.00
_cell_formula_units_Z 4
_cell_length_a 12.0231(12)
_cell_length_b 14.269(3)
_cell_length_c 14.559(3)
_cell_measurement_reflns_used 1781
_cell_measurement_temperature 296(2)
_cell_measurement_theta_max 20.646
_cell_measurement_theta_min 2.620
_cell_volume 2497.7(8)
_computing_cell_refinement 'SAINT (Bruker, 1997)'
_computing_data_collection 'SMART (Bruker, 1997)'
_computing_data_reduction SAINT
_computing_molecular_graphics 'SHELXTL (Sheldrick, 1997b)'
_computing_publication_material SHELXTL
_computing_structure_refinement 'SHELXL97 (Sheldrick, 1997a)'
_computing_structure_solution 'SHELXS97 (Sheldrick, 1997a)'
_diffrn_ambient_temperature 296(2)
_diffrn_measured_fraction_theta_full 0.974
_diffrn_measured_fraction_theta_max 0.974
_diffrn_measurement_device_type 'Bruker SMART CCD area-detector'
_diffrn_measurement_method '\f and \w'
_diffrn_radiation_monochromator graphite
_diffrn_radiation_source 'fine-focus sealed tube'
_diffrn_radiation_type MoK\a
_diffrn_radiation_wavelength 0.71073
_diffrn_reflns_av_R_equivalents 0.0604
_diffrn_reflns_av_sigmaI/netI 0.0566
_diffrn_reflns_limit_h_max 13
_diffrn_reflns_limit_h_min -14
_diffrn_reflns_limit_k_max 16
_diffrn_reflns_limit_k_min -16
_diffrn_reflns_limit_l_max 17
_diffrn_reflns_limit_l_min -16
_diffrn_reflns_number 12094
_diffrn_reflns_theta_full 25.02
_diffrn_reflns_theta_max 25.02
_diffrn_reflns_theta_min 2.22
_diffrn_standards_number 0
_exptl_absorpt_coefficient_mu 2.277
_exptl_absorpt_correction_T_max 0.8043
_exptl_absorpt_correction_T_min 0.5998
_exptl_absorpt_correction_type multi-scan
_exptl_absorpt_process_details '(SADABS; Sheldrick, 1996)'
_exptl_crystal_colour colourless
_exptl_crystal_density_diffrn 1.573
_exptl_crystal_density_method 'not measured'
_exptl_crystal_description block
_exptl_crystal_F_000 1208
_exptl_crystal_size_max 0.25
_exptl_crystal_size_mid 0.20
_exptl_crystal_size_min 0.10
_refine_diff_density_max 0.753
_refine_diff_density_min -0.753
_refine_ls_extinction_method none
_refine_ls_goodness_of_fit_ref 0.999
_refine_ls_hydrogen_treatment constr
_refine_ls_matrix_type full
_refine_ls_number_parameters 130
_refine_ls_number_reflns 2158
_refine_ls_number_restraints 0
_refine_ls_restrained_S_all 0.999
_refine_ls_R_factor_all 0.0969
_refine_ls_R_factor_gt 0.0541
_refine_ls_shift/su_max 0.000
_refine_ls_shift/su_mean 0.000
_refine_ls_structure_factor_coef Fsqd
_refine_ls_weighting_details 'calc w = 1/[\s^2^(Fo^2^)+(0.0649P)^2^] where P = (Fo^2^+2Fc^2^)/3'
_refine_ls_weighting_scheme calc
_refine_ls_wR_factor_gt 0.1257
_refine_ls_wR_factor_ref 0.1381
_reflns_number_gt 1150
_reflns_number_total 2158
_reflns_threshold_expression I>2\s(I)
_cod_data_source_file cf6385.cif
_cod_data_source_block I
_cod_original_cell_volume 2497.8(8)
_cod_database_code 2204456
_cod_database_fobs_code 2204456

loop_
_symmetry_equiv_pos_as_xyz
'x, y, z'
'-x+1/2, -y+1/2, z+1/2'
'-x, y, -z+1/2'
'x+1/2, -y+1/2, -z'
'-x, -y, -z'
'x-1/2, y-1/2, -z-1/2'
'x, -y, z-1/2'
'-x-1/2, y-1/2, z'

loop_
_atom_site_label
_atom_site_fract_x
_atom_site_fract_y
_atom_site_fract_z
_atom_site_U_iso_or_equiv
_atom_site_adp_type
_atom_site_calc_flag
_atom_site_refinement_flags
_atom_site_occupancy
_atom_site_type_symbol
Zn1 0.0000 0.46180(7) 0.2500 0.0509(3) Uani d S 1 Zn
Zn2 0.0000 0.89594(7) 0.2500 0.0523(3) Uani d S 1 Zn
N1 0.3136(5) 0.5639(5) -0.0127(4) 0.0827(19) Uani d . 1 N
N2 -0.1415(6) 0.3519(6) 0.5997(5) 0.101(2) Uani d . 1 N
N3 0.1767(5) 0.8768(5) 0.2716(4) 0.093(2) Uani d . 1 N
H3A 0.2132 0.9305 0.2599 0.112 Uiso calc R 1 H
H3B 0.1899 0.8602 0.3302 0.112 Uiso calc R 1 H
N4 0.0378(5) 0.7939(4) 0.1416(4) 0.080 Uani d . 1 N
H4A 0.0193 0.7358 0.1602 0.096 Uiso calc R 1 H
H4B -0.0013 0.8073 0.0905 0.096 Uiso calc R 1 H
N5 0.0037(6) 1.0133(5) 0.1537(5) 0.0978(19) Uani d . 1 N
H5A 0.0721 1.0198 0.1294 0.117 Uiso calc R 1 H
H5B -0.0452 1.0040 0.1078 0.117 Uiso calc R 1 H
S1 0.14412(14) 0.55308(11) 0.19266(12) 0.0557(5) Uani d . 1 S
S2 0.01484(14) 0.37256(12) 0.38355(12) 0.0592(5) Uani d . 1 S
C1 0.2399(6) 0.5362(5) 0.0298(5) 0.0624(17) Uani d . 1 C
C2 0.1553(5) 0.5005(4) 0.0858(4) 0.0507(16) Uani d . 1 C
C3 -0.1182(6) 0.3874(5) 0.5308(6) 0.0695(19) Uani d . 1 C
C4 -0.0894(5) 0.4265(4) 0.4437(4) 0.0532(16) Uani d . 1 C
C5 0.2151(7) 0.8014(5) 0.2078(8) 0.096(3) Uani d . 1 C
H5C 0.2936 0.8103 0.1953 0.115 Uiso calc R 1 H
H5D 0.2066 0.7412 0.2381 0.115 Uiso calc R 1 H
C6 0.1564(8) 0.7991(6) 0.1228(6) 0.097(3) Uani d . 1 C
H6A 0.1795 0.7450 0.0872 0.117 Uiso calc R 1 H
H6B 0.1728 0.8551 0.0875 0.117 Uiso calc R 1 H
C7 -0.0269(7) 1.0982(7) 0.2078(6) 0.101(3) Uani d . 1 C
H7A -0.0065 1.1540 0.1737 0.121 Uiso calc R 1 H
H7B -0.1068 1.0993 0.2174 0.121 Uiso calc R 1 H

loop_
_atom_site_aniso_label
_atom_site_aniso_U_11
_atom_site_aniso_U_22
_atom_site_aniso_U_33
_atom_site_aniso_U_12
_atom_site_aniso_U_13
_atom_site_aniso_U_23
Zn1 0.0512(6) 0.0469(6) 0.0547(6) 0.000 0.0026(5) 0.000
Zn2 0.0513(6) 0.0516(6) 0.0539(6) 0.000 0.0026(5) 0.000
N1 0.074(4) 0.101(5) 0.074(4) -0.003(4) 0.008(4) 0.010(4)
N2 0.124(6) 0.112(6) 0.067(5) 0.004(5) 0.005(4) 0.026(4)
N3 0.079(5) 0.109(5) 0.092(5) 0.016(4) 0.005(4) -0.010(4)
N4 0.080 0.080 0.080 -0.017(3) 0.007(4) -0.017(3)
N5 0.133(6) 0.080 0.080 -0.003(4) 0.000(4) 0.016(4)
S1 0.0602(10) 0.0463(9) 0.0605(10) -0.0064(8) 0.0051(9) -0.0052(9)
S2 0.0642(11) 0.0506(10) 0.0627(10) 0.0050(8) -0.0061(9) 0.0051(8)
C1 0.061(4) 0.076(5) 0.050(4) 0.006(4) -0.003(4) 0.005(4)
C2 0.049(4) 0.050(4) 0.054(4) 0.008(3) -0.001(3) 0.013(3)
C3 0.070(5) 0.064(5) 0.074(5) -0.002(4) -0.008(4) 0.000(4)
C4 0.068(4) 0.049(4) 0.043(4) -0.006(3) -0.009(3) 0.000(3)
C5 0.083(6) 0.055(5) 0.149(9) 0.003(4) 0.051(6) -0.006(5)
C6 0.138(8) 0.065(5) 0.089(6) -0.022(5) 0.068(6) -0.019(5)
C7 0.080 0.142(8) 0.080 0.009(5) 0.001(5) 0.029(6)

loop_
_atom_type_symbol
_atom_type_description
_atom_type_scat_dispersion_real
_atom_type_scat_dispersion_imag
_atom_type_scat_source
C C 0.0033 0.0016 'International Tables Vol C Tables 4.2.6.8 and 6.1.1.4'
H H 0.0000 0.0000 'International Tables Vol C Tables 4.2.6.8 and 6.1.1.4'
N N 0.0061 0.0033 'International Tables Vol C Tables 4.2.6.8 and 6.1.1.4'
S S 0.1246 0.1234 'International Tables Vol C Tables 4.2.6.8 and 6.1.1.4'
Zn Zn 0.2839 1.4301 'International Tables Vol C Tables 4.2.6.8 and 6.1.1.4'

loop_
_geom_angle_atom_site_label_1
_geom_angle_atom_site_label_2
_geom_angle_atom_site_label_3
_geom_angle_site_symmetry_1
_geom_angle_site_symmetry_3
_geom_angle
S1 Zn1 S1 3 . 111.79(9)
S1 Zn1 S2 3 3 123.30(6)
S1 Zn1 S2 . 3 93.65(6)
S1 Zn1 S2 3 . 93.65(6)
S1 Zn1 S2 . . 123.30(6)
S2 Zn1 S2 3 . 113.78(10)
N3 Zn2 N3 3 . 165.5(4)
N3 Zn2 N5 3 3 99.8(3)
N3 Zn2 N5 . 3 91.4(3)
N3 Zn2 N5 3 . 91.4(3)
N3 Zn2 N5 . . 99.8(3)
N5 Zn2 N5 3 . 79.9(4)
N3 Zn2 N4 3 . 90.9(2)
N3 Zn2 N4 . . 79.5(2)
N5 Zn2 N4 3 . 167.0(2)
N5 Zn2 N4 . . 92.5(3)
N3 Zn2 N4 3 3 79.5(2)
N3 Zn2 N4 . 3 90.9(2)
N5 Zn2 N4 3 3 92.5(3)
N5 Zn2 N4 . 3 167.0(2)
N4 Zn2 N4 . 3 96.9(3)
C5 N3 Zn2 . . 107.7(5)
C5 N3 H3A . . 110.2
Zn2 N3 H3A . . 110.2
C5 N3 H3B . . 110.2
Zn2 N3 H3B . . 110.2
H3A N3 H3B . . 108.5
C6 N4 Zn2 . . 107.7(4)
C6 N4 H4A . . 110.2
Zn2 N4 H4A . . 110.2
C6 N4 H4B . . 110.2
Zn2 N4 H4B . . 110.2
H4A N4 H4B . . 108.5
C7 N5 Zn2 . . 106.2(5)
C7 N5 H5A . . 110.5
Zn2 N5 H5A . . 110.5
C7 N5 H5B . . 110.5
Zn2 N5 H5B . . 110.5
H5A N5 H5B . . 108.7
C2 S1 Zn1 . . 97.9(2)
C4 S2 Zn1 . . 97.2(2)
N1 C1 C2 . . 176.2(7)
C4 C2 C1 3 . 120.8(6)
C4 C2 S1 3 . 124.2(5)
C1 C2 S1 . . 115.0(5)
N2 C3 C4 . . 177.0(8)
C2 C4 C3 3 . 115.7(6)
C2 C4 S2 3 . 127.0(5)
C3 C4 S2 . . 117.1(5)
C6 C5 N3 . . 113.8(7)
C6 C5 H5C . . 108.8
N3 C5 H5C . . 108.8
C6 C5 H5D . . 108.8
N3 C5 H5D . . 108.8
H5C C5 H5D . . 107.7
C5 C6 N4 . . 108.8(6)
C5 C6 H6A . . 109.9
N4 C6 H6A . . 109.9
C5 C6 H6B . . 109.9
N4 C6 H6B . . 109.9
H6A C6 H6B . . 108.3
C7 C7 N5 3 . 110.6(6)
C7 C7 H7A 3 . 109.5
N5 C7 H7A . . 109.5
C7 C7 H7B 3 . 109.5
N5 C7 H7B . . 109.5
H7A C7 H7B . . 108.1

loop_
_geom_bond_atom_site_label_1
_geom_bond_atom_site_label_2
_geom_bond_site_symmetry_2
_geom_bond_distance
Zn1 S1 3 2.3229(17)
Zn1 S1 . 2.3229(17)
Zn1 S2 3 2.3311(18)
Zn1 S2 . 2.3311(18)
Zn2 N3 3 2.164(6)
Zn2 N3 . 2.164(6)
Zn2 N5 3 2.185(6)
Zn2 N5 . 2.185(6)
Zn2 N4 . 2.195(6)
Zn2 N4 3 2.195(6)
N1 C1 . 1.151(8)
N2 C3 . 1.159(9)
N3 C5 . 1.495(10)
N3 H3A . 0.9000
N3 H3B . 0.9000
N4 C6 . 1.455(9)
N4 H4A . 0.9000
N4 H4B . 0.9000
N5 C7 . 1.491(11)
N5 H5A . 0.9000
N5 H5B . 0.9000
S1 C2 . 1.733(6)
S2 C4 . 1.712(7)
C1 C2 . 1.399(9)
C2 C4 3 1.388(8)
C3 C4 . 1.428(11)
C4 C2 3 1.388(8)
C5 C6 . 1.425(11)
C5 H5C . 0.9700
C5 H5D . 0.9700
C6 H6A . 0.9700
C6 H6B . 0.9700
C7 C7 3 1.389(16)
C7 H7A . 0.9700
C7 H7B . 0.9700

loop_
_geom_hbond_atom_site_label_D
_geom_hbond_atom_site_label_H
_geom_hbond_atom_site_label_A
_geom_hbond_site_symmetry_A
_geom_hbond_distance_DH
_geom_hbond_distance_HA
_geom_hbond_distance_DA
_geom_hbond_angle_DHA
N5 H5B N1 4_465 0.90 2.40 3.265(10) 162
N5 H5A N1 8_665 0.90 2.56 3.348(9) 146
N4 H4A N2 7_565 0.90 2.46 3.056(9) 124
N3 H3B N1 2_565 0.90 2.53 3.255(9) 138
N3 H3A S1 8_665 0.90 2.64 3.505(8) 162

loop_
_geom_torsion_atom_site_label_1
_geom_torsion_atom_site_label_2
_geom_torsion_atom_site_label_3
_geom_torsion_atom_site_label_4
_geom_torsion_site_symmetry_3
_geom_torsion_site_symmetry_4
_geom_torsion
N5 C7 C7 N5 3 3 -59.6(14)
N3 C5 C6 N4 . . -53.6(9)
